data_7100042
loop_
_publ_author_name
'Wang, Fujun'
'Wang, Mei'
'Liu, Xiaoyang'
'Jin, Kun'
'Dong, Weibing'
'Li, Guanghua'
'\%Akermark, Bj\"orn'
'Sun, Licheng'

_publ_section_title
;
 Spectroscopic and crystallographic evidence for the N-protonated Fe^I^Fe^I^
 azadithiolate complex related to the active site of Fe-only hydrogenases
;
_journal_coden_ASTM CHCOFS
_journal_issue 25
_journal_name_full
;
 Chemical Communications (Cambridge, United Kingdom)
;
_journal_page_first 3221
_journal_page_last 3223
_journal_paper_doi 10.1039/b503371c
_journal_year 2005
_chemical_formula_moiety 'C15 H10 Br Fe2 N O6 S2'
_chemical_formula_sum 'C15 H10 Br Fe2 N O6 S2'
_chemical_formula_weight 555.97
_space_group_IT_number 61
_symmetry_cell_setting orthorhombic
_symmetry_space_group_name_Hall '-P 2ac 2ab'
_symmetry_space_group_name_H-M 'P b c a'
_cell_angle_alpha 90.00
_cell_angle_beta 90.00
_cell_angle_gamma 90.00
_cell_formula_units_Z 8
_cell_length_a 13.3549(9)
_cell_length_b 14.8313(10)
_cell_length_c 19.7845(11)
_cell_measurement_temperature 293(2)
_cell_volume 3918.7(4)
_diffrn_ambient_temperature 293(2)
_exptl_crystal_density_diffrn 1.885
_refine_diff_density_rms 0.093
_cod_depositor_comments
;
The following automatic conversions were performed:
'_symmetry_cell_setting' value 'Orthorhombic' changed to 'orthorhombic'
according to '/home/saulius/struct/CIF-dictionaries/cif_core.dic'
dictionary named 'cif_core.dic' version 2.4.1 from 2010-06-29.

Automatic conversion script
Id: cif_fix_enum 1527 2010-12-29 10:47:43Z saulius 
;
_cod_database_code 7100042

loop_
_symmetry_equiv_pos_as_xyz
'x, y, z'
'-x+1/2, -y, z+1/2'
'-x, y+1/2, -z+1/2'
'x+1/2, -y+1/2, -z'
'-x, -y, -z'
'x-1/2, y, -z-1/2'
'x, -y-1/2, z-1/2'
'-x-1/2, y-1/2, z'

loop_
_atom_site_label
_atom_site_type_symbol
_atom_site_fract_x
_atom_site_fract_y
_atom_site_fract_z
_atom_site_U_iso_or_equiv
_atom_site_adp_type
_atom_site_occupancy
_atom_site_symmetry_multiplicity
_atom_site_calc_flag
_atom_site_refinement_flags
_atom_site_disorder_assembly
_atom_site_disorder_group
Fe1 Fe 0.13622(5) 0.11229(4) 0.58564(3) 0.0422(2) Uani 1 1 d . . .
Fe2 Fe 0.31957(5) 0.06864(4) 0.58780(3) 0.0426(2) Uani 1 1 d . . .
S1 S 0.19157(10) -0.03126(7) 0.58696(6) 0.0452(3) Uani 1 1 d . . .
S2 S 0.23902(10) 0.13301(8) 0.67538(6) 0.0442(3) Uani 1 1 d . . .
Br1 Br 0.47761(5) -0.24339(4) 0.77392(3) 0.0694(2) Uani 1 1 d . . .
O1 O 0.1223(3) 0.3080(2) 0.56783(19) 0.0869(14) Uani 1 1 d . . .
O2 O 0.0813(3) 0.0824(3) 0.44299(19) 0.0881(15) Uani 1 1 d . . .
O3 O -0.0566(3) 0.0813(3) 0.6534(2) 0.0822(14) Uani 1 1 d . . .
O4 O 0.3662(4) -0.0042(3) 0.4544(2) 0.1068(18) Uani 1 1 d . . .
O5 O 0.4898(3) -0.0068(3) 0.6623(2) 0.0831(14) Uani 1 1 d . . .
O6 O 0.4072(3) 0.2446(3) 0.55430(17) 0.0751(12) Uani 1 1 d . . .
N1 N 0.2244(4) -0.0442(3) 0.7258(2) 0.0603(13) Uani 1 1 d . . .
C1 C 0.1297(4) 0.2313(4) 0.5746(2) 0.0554(15) Uani 1 1 d . . .
C2 C 0.1025(4) 0.0937(3) 0.4983(3) 0.0570(16) Uani 1 1 d . . .
C3 C 0.0189(4) 0.0949(3) 0.6268(3) 0.0511(14) Uani 1 1 d . . .
C4 C 0.3478(4) 0.0261(3) 0.5058(3) 0.0637(17) Uani 1 1 d . . .
C5 C 0.4234(5) 0.0200(4) 0.6326(3) 0.0580(16) Uani 1 1 d . . .
C6 C 0.3728(4) 0.1767(4) 0.5679(2) 0.0492(14) Uani 1 1 d . . .
C7 C 0.3540(4) -0.2320(3) 0.8212(2) 0.0442(13) Uani 1 1 d . . .
C8 C 0.2866(4) -0.1647(3) 0.8029(2) 0.0400(13) Uani 1 1 d . . .
C9 C 0.1967(4) -0.1622(3) 0.8383(2) 0.0561(16) Uani 1 1 d . . .
H9 H 0.1490 -0.1191 0.8269 0.080 Uiso 1 1 calc . . .
C10 C 0.1766(4) -0.2224(4) 0.8899(2) 0.0563(15) Uani 1 1 d . . .
H10 H 0.1165 -0.2187 0.9135 0.080 Uiso 1 1 calc . . .
C11 C 0.2436(5) -0.2862(4) 0.9062(3) 0.0679(18) Uani 1 1 d . . .
H11 H 0.2293 -0.3270 0.9405 0.080 Uiso 1 1 calc . . .
C12 C 0.3338(5) -0.2915(3) 0.8723(3) 0.0591(16) Uani 1 1 d . . .
H12 H 0.3805 -0.3353 0.8841 0.080 Uiso 1 1 calc . . .
C13 C 0.3118(5) -0.0953(3) 0.7484(2) 0.0583(15) Uani 1 1 d . . .
H13A H 0.3614 -0.0537 0.7660 0.080 Uiso 1 1 calc . . .
H13B H 0.3411 -0.1260 0.7099 0.080 Uiso 1 1 calc . . .
C14 C 0.1662(4) -0.0796(3) 0.6722(3) 0.0561(15) Uani 1 1 d . . .
H14A H 0.0961 -0.0701 0.6827 0.080 Uiso 1 1 calc . . .
H14B H 0.1773 -0.1442 0.6701 0.080 Uiso 1 1 calc . . .
C15 C 0.2114(4) 0.0482(3) 0.7425(2) 0.0574(16) Uani 1 1 d . . .
H15A H 0.2538 0.0615 0.7811 0.080 Uiso 1 1 calc . . .
H15B H 0.1426 0.0567 0.7568 0.080 Uiso 1 1 calc . . .

loop_
_atom_site_aniso_label
_atom_site_aniso_U_11
_atom_site_aniso_U_22
_atom_site_aniso_U_33
_atom_site_aniso_U_23
_atom_site_aniso_U_13
_atom_site_aniso_U_12
Fe1 0.0407(5) 0.0366(4) 0.0494(5) 0.0003(3) -0.0019(4) -0.0021(4)
Fe2 0.0398(5) 0.0392(4) 0.0487(4) -0.0054(4) 0.0075(4) -0.0011(4)
S1 0.0514(10) 0.0348(7) 0.0493(8) -0.0040(6) 0.0000(7) -0.0032(6)
S2 0.0462(10) 0.0397(8) 0.0466(8) -0.0067(6) 0.0018(6) -0.0009(7)
Br1 0.0486(4) 0.0729(4) 0.0867(4) -0.0154(3) -0.0019(3) 0.0029(3)
O1 0.106(4) 0.041(2) 0.114(4) 0.006(2) 0.003(3) 0.002(3)
O2 0.116(4) 0.092(3) 0.056(3) 0.002(2) -0.027(3) -0.022(3)
O3 0.054(3) 0.081(3) 0.112(4) 0.000(2) 0.024(3) 0.001(3)
O4 0.163(5) 0.083(3) 0.074(3) -0.028(2) 0.051(3) -0.010(3)
O5 0.049(3) 0.096(3) 0.104(4) 0.036(2) 0.002(2) 0.009(3)
O6 0.097(4) 0.056(3) 0.073(3) 0.003(2) -0.008(2) -0.028(2)
N1 0.076(4) 0.047(3) 0.058(3) 0.010(2) -0.013(3) 0.003(3)
C1 0.053(4) 0.057(4) 0.055(4) 0.002(3) -0.007(3) -0.003(3)
C2 0.060(4) 0.041(3) 0.070(4) 0.005(3) -0.006(3) -0.010(3)
C3 0.046(4) 0.038(3) 0.068(4) 0.001(3) -0.009(3) 0.002(3)
C4 0.064(5) 0.053(4) 0.075(5) -0.003(3) 0.014(3) -0.007(3)
C5 0.054(5) 0.061(4) 0.059(4) 0.016(3) 0.016(3) 0.003(3)
C6 0.056(4) 0.055(4) 0.036(3) -0.006(3) -0.003(3) 0.002(3)
C7 0.046(4) 0.044(3) 0.043(3) -0.008(3) -0.009(2) -0.005(3)
C8 0.047(4) 0.040(3) 0.034(3) -0.005(2) -0.002(2) -0.001(3)
C9 0.060(5) 0.060(4) 0.048(4) 0.000(3) -0.001(3) 0.008(3)
C10 0.064(5) 0.066(4) 0.038(3) 0.004(3) 0.016(3) -0.012(3)
C11 0.085(6) 0.070(4) 0.049(4) 0.017(3) -0.006(4) -0.016(4)
C12 0.072(5) 0.044(3) 0.062(4) 0.007(3) -0.018(3) 0.000(3)
C13 0.068(5) 0.054(4) 0.053(4) 0.008(3) 0.006(3) -0.003(3)
C14 0.057(4) 0.037(3) 0.074(4) 0.009(3) -0.001(3) -0.004(3)
C15 0.064(5) 0.055(4) 0.053(4) -0.001(3) 0.008(3) 0.008(3)

loop_
_geom_bond_atom_site_label_1
_geom_bond_atom_site_label_2
_geom_bond_distance
_geom_bond_site_symmetry_2
_geom_bond_publ_flag
Fe1 C1 1.781(6) . ?
Fe1 C3 1.785(6) . ?
Fe1 C2 1.806(6) . ?
Fe1 S1 2.2539(13) . ?
Fe1 S2 2.2652(14) . ?
Fe1 Fe2 2.5330(10) . ?
Fe2 C4 1.781(6) . ?
Fe2 C5 1.797(6) . ?
Fe2 C6 1.797(6) . ?
Fe2 S2 2.2518(13) . ?
Fe2 S1 2.2622(14) . ?
S1 C14 1.863(5) . ?
S2 C15 1.866(5) . ?
Br1 C7 1.905(5) . ?
O1 C1 1.150(5) . ?
O2 C2 1.143(5) . ?
O3 C3 1.155(6) . ?
O4 C4 1.139(5) . ?
O5 C5 1.135(6) . ?
O6 C6 1.139(5) . ?
N1 C14 1.416(6) . ?
N1 C15 1.420(5) . ?
N1 C13 1.462(6) . ?
C7 C12 1.369(6) . ?
C7 C8 1.392(6) . ?
C8 C9 1.391(7) . ?
C8 C13 1.528(6) . ?
C9 C10 1.384(6) . ?
C9 H9 0.9300 . ?
C10 C11 1.341(7) . ?
C10 H10 0.9300 . ?
C11 C12 1.380(7) . ?
C11 H11 0.9300 . ?
C12 H12 0.9300 . ?
C13 H13A 0.9700 . ?
C13 H13B 0.9700 . ?
C14 H14A 0.9700 . ?
C14 H14B 0.9700 . ?
C15 H15A 0.9700 . ?
C15 H15B 0.9700 . ?
